data_7028755
loop_
_publ_author_name
'Mulyana, Yanyan'
'Alley, Kerwyn G.'
'Davies, Kristian M.'
'Abrahams, Brendan F.'
'Moubaraki, Boujemaa'
'Murray, Keith S.'
'Boskovic, Colette'

_publ_section_title
;
 Dinuclear cobalt(ii) and cobalt(iii) complexes of bis-bidentate
 napthoquinone ligands.
;
_journal_issue 6
_journal_name_full 'Dalton transactions (Cambridge, England : 2003)'
_journal_page_first 2499
_journal_page_last 2511
_journal_paper_doi 10.1039/c3dt52811a
_journal_volume 43
_journal_year 2014
_chemical_formula_sum 'C50 H36 N2 O15'
_chemical_formula_weight 904.81
_chemical_name_systematic
;
 ?
;
_space_group_IT_number 2
_symmetry_cell_setting triclinic
_symmetry_space_group_name_Hall '-P 1'
_symmetry_space_group_name_H-M 'P -1'
_atom_sites_solution_hydrogens geom
_atom_sites_solution_primary direct
_atom_sites_solution_secondary difmap
_audit_creation_method SHELXL-97
_cell_angle_alpha 68.347(4)
_cell_angle_beta 81.383(4)
_cell_angle_gamma 76.412(4)
_cell_formula_units_Z 1
_cell_length_a 7.277(2)
_cell_length_b 11.987(3)
_cell_length_c 12.828(3)
_cell_measurement_reflns_used 2874
_cell_measurement_temperature 130(2)
_cell_measurement_theta_max 25.0
_cell_measurement_theta_min 2.9
_cell_volume 1008.4(4)
_computing_cell_refinement 'Bruker SMART'
_computing_data_collection 'Bruker SMART'
_computing_data_reduction 'Bruker SAINT'
_computing_structure_refinement 'SHELXL-97 (Sheldrick, 1997)'
_computing_structure_solution 'SHELXS-97 (Sheldrick, 1997)'
_diffrn_ambient_temperature 130(2)
_diffrn_measured_fraction_theta_full 0.977
_diffrn_measured_fraction_theta_max 0.977
_diffrn_measurement_device_type 'CCD area detector'
_diffrn_measurement_method 'phi and omega scans'
_diffrn_radiation_monochromator graphite
_diffrn_radiation_source 'fine-focus sealed tube'
_diffrn_radiation_type MoK\a
_diffrn_radiation_wavelength 0.71073
_diffrn_reflns_av_R_equivalents 0.0960
_diffrn_reflns_av_sigmaI/netI 0.0644
_diffrn_reflns_limit_h_max 8
_diffrn_reflns_limit_h_min -7
_diffrn_reflns_limit_k_max 13
_diffrn_reflns_limit_k_min -14
_diffrn_reflns_limit_l_max 13
_diffrn_reflns_limit_l_min -15
_diffrn_reflns_number 5325
_diffrn_reflns_theta_full 25.03
_diffrn_reflns_theta_max 25.03
_diffrn_reflns_theta_min 1.71
_exptl_absorpt_coefficient_mu 0.111
_exptl_absorpt_correction_T_max 0.9900
_exptl_absorpt_correction_T_min 0.9557
_exptl_absorpt_correction_type multi-scan
_exptl_absorpt_process_details SADABS
_exptl_crystal_colour orange
_exptl_crystal_density_diffrn 1.490
_exptl_crystal_density_method 'not measured'
_exptl_crystal_description block
_exptl_crystal_F_000 470
_exptl_crystal_size_max 0.41
_exptl_crystal_size_mid 0.25
_exptl_crystal_size_min 0.09
_refine_diff_density_max 0.433
_refine_diff_density_min -0.412
_refine_diff_density_rms 0.103
_refine_ls_extinction_method none
_refine_ls_goodness_of_fit_ref 1.136
_refine_ls_hydrogen_treatment mixed
_refine_ls_matrix_type full
_refine_ls_number_parameters 319
_refine_ls_number_reflns 3493
_refine_ls_number_restraints 0
_refine_ls_restrained_S_all 1.136
_refine_ls_R_factor_all 0.0779
_refine_ls_R_factor_gt 0.0744
_refine_ls_shift/su_max 0.000
_refine_ls_shift/su_mean 0.000
_refine_ls_structure_factor_coef Fsqd
_refine_ls_weighting_details 'calc w=1/[\s^2^(Fo^2^)+(0.1064P)^2^+0.6274P] where P=(Fo^2^+2Fc^2^)/3'
_refine_ls_weighting_scheme calc
_refine_ls_wR_factor_gt 0.1964
_refine_ls_wR_factor_ref 0.2009
_reflns_number_gt 3254
_reflns_number_total 3493
_reflns_threshold_expression >2sigma(I)
_cod_data_source_file c3dt52811a.txt
_cod_data_source_block shelxl
_cod_original_sg_symbol_H-M P-1
_cod_database_code 7028755

loop_
_symmetry_equiv_pos_as_xyz
'x, y, z'
'-x, -y, -z'

loop_
_atom_site_label
_atom_site_type_symbol
_atom_site_fract_x
_atom_site_fract_y
_atom_site_fract_z
_atom_site_U_iso_or_equiv
_atom_site_adp_type
_atom_site_occupancy
_atom_site_symmetry_multiplicity
_atom_site_calc_flag
_atom_site_refinement_flags
O5 O 0.2376(3) 0.91352(17) 0.66978(16) 0.0293(5) Uani 1 1 d .
O1 O 0.0541(3) 0.67201(19) 1.05945(17) 0.0345(5) Uani 1 1 d .
O4 O 0.2297(3) 1.01801(17) 0.44712(16) 0.0313(5) Uani 1 1 d .
N1 N 0.2981(3) 0.1380(2) 0.6031(2) 0.0256(5) Uani 1 1 d .
O2 O 0.0480(3) 0.82128(18) 0.84955(17) 0.0312(5) Uani 1 1 d .
O6 O 0.0669(3) 0.57356(17) 0.64032(16) 0.0282(5) Uani 1 1 d .
C20 C 0.1362(3) 0.6563(2) 0.4051(2) 0.0251(6) Uani 1 1 d .
H008 H 0.1096 0.5763 0.4398 0.030 Uiso 1 1 calc R
C13 C 0.1886(3) 0.7285(2) 0.6632(2) 0.0233(6) Uani 1 1 d .
C16 C 0.1872(3) 0.8424(2) 0.4181(2) 0.0233(6) Uani 1 1 d .
C14 C 0.1321(3) 0.6676(2) 0.5966(2) 0.0233(6) Uani 1 1 d .
C3 C 0.2085(3) 0.6588(2) 0.7838(2) 0.0233(6) Uani 1 1 d .
C11 C 0.2070(3) 0.9119(2) 0.4890(2) 0.0251(6) Uani 1 1 d .
C17 C 0.2053(4) 0.8931(3) 0.3018(2) 0.0284(6) Uani 1 1 d .
H014 H 0.2268 0.9743 0.2662 0.034 Uiso 1 1 calc R
C5 C 0.3298(4) 0.4536(3) 0.9356(2) 0.0254(6) Uani 1 1 d .
C10 C 0.4278(4) 0.3335(3) 0.9649(2) 0.0300(6) Uani 1 1 d .
H016 H 0.4955 0.3035 0.9083 0.036 Uiso 1 1 calc R
C8 C 0.3294(4) 0.3006(3) 1.1593(2) 0.0368(7) Uani 1 1 d .
H017 H 0.3285 0.2477 1.2357 0.044 Uiso 1 1 calc R
C15 C 0.1523(3) 0.7230(2) 0.4711(2) 0.0233(6) Uani 1 1 d .
C1 C 0.1358(4) 0.6278(3) 0.9889(2) 0.0276(6) Uani 1 1 d .
C21 C 0.2864(4) 0.1609(3) 0.6984(2) 0.0286(6) Uani 1 1 d .
H020 H 0.2558 0.1015 0.7682 0.034 Uiso 1 1 calc R
C2 C 0.1353(4) 0.7056(3) 0.8673(2) 0.0271(6) Uani 1 1 d .
C19 C 0.1589(4) 0.7061(3) 0.2892(2) 0.0293(6) Uani 1 1 d .
H023 H 0.1518 0.6592 0.2448 0.035 Uiso 1 1 calc R
C6 C 0.2328(4) 0.4978(3) 1.0197(2) 0.0269(6) Uani 1 1 d .
C24 C 0.3714(4) 0.3306(3) 0.4957(2) 0.0285(6) Uani 1 1 d .
H025 H 0.4002 0.3889 0.4248 0.034 Uiso 1 1 calc R
C18 C 0.1918(4) 0.8243(3) 0.2376(2) 0.0324(7) Uani 1 1 d .
H026 H 0.2053 0.8584 0.1579 0.039 Uiso 1 1 calc R
C12 C 0.2097(4) 0.8488(2) 0.6143(2) 0.0248(6) Uani 1 1 d .
C23 C 0.3631(4) 0.3558(2) 0.5923(3) 0.0292(6) Uani 1 1 d .
H028 H 0.3877 0.4316 0.5888 0.035 Uiso 1 1 calc R
C9 C 0.4275(4) 0.2571(3) 1.0763(3) 0.0351(7) Uani 1 1 d .
H029 H 0.4945 0.1747 1.0959 0.042 Uiso 1 1 calc R
C25 C 0.3375(4) 0.2197(2) 0.5023(2) 0.0266(6) Uani 1 1 d .
H030 H 0.3420 0.2013 0.4359 0.032 Uiso 1 1 calc R
C22 C 0.3188(4) 0.2706(3) 0.6954(3) 0.0308(6) Uani 1 1 d .
H031 H 0.3109 0.2877 0.7628 0.037 Uiso 1 1 calc R
C7 C 0.2331(4) 0.4205(3) 1.1315(2) 0.0311(6) Uani 1 1 d .
H033 H 0.1669 0.4501 1.1887 0.037 Uiso 1 1 calc R
O3 O 0.4289(3) 0.49929(17) 0.74345(16) 0.0287(5) Uani 1 1 d .
C4 C 0.3271(3) 0.5347(2) 0.8150(2) 0.0230(6) Uani 1 1 d .
O8 O 0.8661(4) 0.9244(2) 0.0357(2) 0.0455(6) Uani 1 1 d .
O7 O 0.4944(7) 0.9758(5) 0.0495(5) 0.0578(14) Uani 0.50 1 d P
H100 H 0.286(5) 0.061(4) 0.608(3) 0.046(10) Uiso 1 1 d .
H101 H 0.093(6) 0.865(4) 0.780(4) 0.059(12) Uiso 1 1 d .
H102 H 0.903(7) 0.875(5) 0.009(4) 0.069(15) Uiso 1 1 d .

loop_
_atom_site_aniso_label
_atom_site_aniso_U_11
_atom_site_aniso_U_22
_atom_site_aniso_U_33
_atom_site_aniso_U_23
_atom_site_aniso_U_13
_atom_site_aniso_U_12
O5 0.0342(11) 0.0250(10) 0.0323(10) -0.0126(8) 0.0043(8) -0.0122(8)
O1 0.0360(11) 0.0389(12) 0.0325(11) -0.0194(9) 0.0102(9) -0.0111(9)
O4 0.0322(11) 0.0246(10) 0.0350(11) -0.0072(8) 0.0040(8) -0.0108(8)
N1 0.0200(11) 0.0224(12) 0.0358(13) -0.0116(10) 0.0021(9) -0.0067(9)
O2 0.0323(11) 0.0266(10) 0.0333(11) -0.0132(9) 0.0097(8) -0.0062(8)
O6 0.0260(10) 0.0271(10) 0.0335(10) -0.0126(8) 0.0059(8) -0.0107(8)
C20 0.0174(12) 0.0262(13) 0.0316(14) -0.0116(11) 0.0005(10) -0.0029(10)
C13 0.0174(12) 0.0231(13) 0.0301(14) -0.0125(11) 0.0076(10) -0.0059(10)
C16 0.0134(11) 0.0237(13) 0.0301(14) -0.0095(11) 0.0033(10) -0.0016(10)
C14 0.0138(12) 0.0219(13) 0.0319(14) -0.0097(11) 0.0057(10) -0.0032(10)
C3 0.0184(12) 0.0276(14) 0.0276(13) -0.0127(11) 0.0055(10) -0.0107(11)
C11 0.0145(12) 0.0210(13) 0.0368(15) -0.0097(11) 0.0065(10) -0.0033(10)
C17 0.0205(13) 0.0294(14) 0.0318(14) -0.0081(12) 0.0024(11) -0.0054(11)
C5 0.0189(12) 0.0306(14) 0.0295(14) -0.0118(12) 0.0045(10) -0.0117(11)
C10 0.0227(13) 0.0310(15) 0.0376(15) -0.0129(12) 0.0014(11) -0.0083(12)
C8 0.0376(16) 0.0410(17) 0.0291(15) -0.0039(13) -0.0004(12) -0.0171(14)
C15 0.0102(11) 0.0266(13) 0.0324(14) -0.0125(11) 0.0045(10) -0.0024(10)
C1 0.0231(13) 0.0380(16) 0.0287(14) -0.0159(12) 0.0071(11) -0.0175(12)
C21 0.0234(13) 0.0284(14) 0.0331(15) -0.0107(12) 0.0031(11) -0.0065(11)
C2 0.0187(12) 0.0298(14) 0.0341(15) -0.0130(12) 0.0054(10) -0.0087(11)
C19 0.0214(13) 0.0358(15) 0.0337(15) -0.0175(12) -0.0003(11) -0.0033(11)
C6 0.0210(13) 0.0335(15) 0.0301(14) -0.0118(12) 0.0032(10) -0.0144(11)
C24 0.0213(13) 0.0251(14) 0.0362(15) -0.0088(12) 0.0068(11) -0.0075(11)
C18 0.0264(14) 0.0408(17) 0.0276(14) -0.0109(12) 0.0021(11) -0.0062(12)
C12 0.0168(12) 0.0254(14) 0.0324(14) -0.0126(11) 0.0063(10) -0.0051(10)
C23 0.0169(12) 0.0237(13) 0.0492(17) -0.0160(12) 0.0040(11) -0.0065(11)
C9 0.0309(15) 0.0307(15) 0.0396(16) -0.0067(13) -0.0036(12) -0.0066(12)
C25 0.0208(13) 0.0284(14) 0.0316(14) -0.0133(11) 0.0062(10) -0.0070(11)
C22 0.0260(14) 0.0319(15) 0.0389(16) -0.0185(13) 0.0012(12) -0.0059(12)
C7 0.0247(14) 0.0418(17) 0.0317(15) -0.0143(13) 0.0060(11) -0.0180(12)
O3 0.0271(10) 0.0279(10) 0.0314(10) -0.0134(8) 0.0080(8) -0.0069(8)
C4 0.0170(12) 0.0255(13) 0.0295(14) -0.0108(11) 0.0042(10) -0.0117(10)
O8 0.0453(14) 0.0407(13) 0.0498(14) -0.0230(12) 0.0015(11) 0.0016(11)
O7 0.033(2) 0.060(4) 0.080(4) -0.026(3) 0.003(3) -0.009(2)

loop_
_atom_type_symbol
_atom_type_description
_atom_type_scat_dispersion_real
_atom_type_scat_dispersion_imag
_atom_type_scat_source
C C 0.0033 0.0016 'International Tables Vol C Tables 4.2.6.8 and 6.1.1.4'
H H 0.0000 0.0000 'International Tables Vol C Tables 4.2.6.8 and 6.1.1.4'
N N 0.0061 0.0033 'International Tables Vol C Tables 4.2.6.8 and 6.1.1.4'
O O 0.0106 0.0060 'International Tables Vol C Tables 4.2.6.8 and 6.1.1.4'

loop_
_geom_angle_atom_site_label_1
_geom_angle_atom_site_label_2
_geom_angle_atom_site_label_3
_geom_angle
C21 N1 C25 122.3(2)
C19 C20 C15 120.3(3)
C12 C13 C14 120.1(2)
C12 C13 C3 122.7(2)
C14 C13 C3 117.1(2)
C17 C16 C15 120.5(3)
C17 C16 C11 120.9(2)
C15 C16 C11 118.6(2)
O6 C14 C13 122.2(2)
O6 C14 C15 119.3(2)
C13 C14 C15 118.5(2)
C2 C3 C13 123.9(2)
C2 C3 C4 118.5(2)
C13 C3 C4 117.5(2)
O4 C11 C16 121.3(2)
O4 C11 C12 119.4(2)
C16 C11 C12 119.3(2)
C16 C17 C18 119.5(3)
C10 C5 C6 119.5(3)
C10 C5 C4 120.1(2)
C6 C5 C4 120.4(2)
C9 C10 C5 120.4(3)
C7 C8 C9 120.2(3)
C20 C15 C16 119.0(2)
C20 C15 C14 120.1(2)
C16 C15 C14 120.9(2)
O1 C1 C6 122.1(2)
O1 C1 C2 119.5(3)
C6 C1 C2 118.3(2)
N1 C21 C22 120.0(3)
O2 C2 C3 124.4(3)
O2 C2 C1 113.2(2)
C3 C2 C1 122.3(3)
C20 C19 C18 120.3(3)
C7 C6 C5 119.8(3)
C7 C6 C1 120.7(3)
C5 C6 C1 119.5(2)
C23 C24 C25 119.3(3)
C19 C18 C17 120.4(3)
O5 C12 C13 123.9(2)
O5 C12 C11 115.6(2)
C13 C12 C11 120.5(2)
C24 C23 C22 120.0(3)
C10 C9 C8 120.0(3)
N1 C25 C24 119.6(3)
C21 C22 C23 118.8(3)
C8 C7 C6 120.1(3)
O3 C4 C3 120.7(2)
O3 C4 C5 119.7(2)
C3 C4 C5 119.6(2)

loop_
_geom_bond_atom_site_label_1
_geom_bond_atom_site_label_2
_geom_bond_distance
_geom_bond_site_symmetry_2
O5 C12 1.295(3) .
O1 C1 1.224(3) .
O4 C11 1.225(3) .
N1 C21 1.336(4) .
N1 C25 1.341(4) .
O2 C2 1.332(3) .
O6 C14 1.231(3) .
C20 C19 1.382(4) .
C20 C15 1.394(4) .
C13 C12 1.379(4) .
C13 C14 1.463(4) .
C13 C3 1.472(4) .
C16 C17 1.386(4) .
C16 C15 1.406(4) .
C16 C11 1.483(4) .
C14 C15 1.496(4) .
C3 C2 1.371(4) .
C3 C4 1.476(4) .
C11 C12 1.504(4) .
C17 C18 1.389(4) .
C5 C10 1.386(4) .
C5 C6 1.401(4) .
C5 C4 1.493(4) .
C10 C9 1.384(4) .
C8 C7 1.381(5) .
C8 C9 1.387(4) .
C1 C6 1.481(4) .
C1 C2 1.493(4) .
C21 C22 1.375(4) .
C19 C18 1.387(4) .
C6 C7 1.391(4) .
C24 C23 1.370(4) .
C24 C25 1.378(4) .
C23 C22 1.388(4) .
O3 C4 1.228(3) .
O7 O7 1.184(11) 2_675
